data_4517159
loop_
_publ_author_name
'Wang, Liangying'
'Cai, Xinyi'
'Li, BinBin'
'Li, Mengke'
'Wang, Zhiheng'
'Gan, Lin'
'Qiao, Zhenyang'
'Xie, Wentao'
'Liang, Qiumin'
'Zheng, Nan'
'Liu, Kunkun'
'Su, Shi-Jian'

_publ_section_title
;
 Achieving Enhanced Thermally Activated Delayed Fluorescence Rates and
 Shortened Exciton Lifetimes by Constructing Intramolecular Hydrogen
 Bonding Channels.
;
_journal_name_full 'ACS applied materials &amp; interfaces'
_journal_paper_doi 10.1021/acsami.9b16073
_journal_year 2019
_chemical_formula_moiety 'C64 H62 N4 O'
_chemical_formula_sum 'C64 H62 N4 O'
_chemical_formula_weight 903.17
_space_group_crystal_system monoclinic
_space_group_IT_number 14
_space_group_name_Hall '-P 2ybc'
_space_group_name_H-M_alt 'P 1 21/c 1'
_atom_sites_solution_hydrogens geom
_atom_sites_solution_primary dual
_audit_creation_date 2018-10-13
_audit_creation_method
;
Olex2 1.2
(compiled 2018.05.29 svn.r3508 for OlexSys, GUI svn.r5506)
;
_audit_update_record
;
2019-10-12 deposited with the CCDC.	2019-10-16 downloaded from the CCDC.
;
_cell_angle_alpha 90
_cell_angle_beta 90.0990(10)
_cell_angle_gamma 90
_cell_formula_units_Z 8
_cell_length_a 11.91490(10)
_cell_length_b 37.9796(2)
_cell_length_c 22.3564(2)
_cell_measurement_reflns_used 169535
_cell_measurement_temperature 135(40)
_cell_measurement_theta_max 73.3850
_cell_measurement_theta_min 2.3250
_cell_volume 10116.77(14)
_computing_cell_refinement 'CrysAlisPro 1.171.39.44a (Rigaku OD, 2018)'
_computing_data_collection 'CrysAlisPro 1.171.39.44a (Rigaku OD, 2018)'
_computing_data_reduction 'CrysAlisPro 1.171.39.44a (Rigaku OD, 2018)'
_computing_molecular_graphics 'Olex2 (Dolomanov et al., 2009)'
_computing_publication_material 'Olex2 (Dolomanov et al., 2009)'
_computing_structure_refinement 'ShelXL (Sheldrick, 2015)'
_computing_structure_solution 'ShelXT (Sheldrick, 2015)'
_diffrn_ambient_environment N~2~
_diffrn_ambient_temperature 135(40)
_diffrn_detector 'CCD plate'
_diffrn_measured_fraction_theta_full 0.987
_diffrn_measured_fraction_theta_max 0.987
_diffrn_measurement_details
;
List of Runs (angles in degrees, time in seconds):

  # Type    Start    End  Width  t~exp~   \w     \q     \k     \f   Frames
#--------------------------------------------------------------------------
  1  \w     19.00  48.00   0.50    2.50    --    0.00  57.00-180.00   58
  2  \w      0.00  25.00   0.50    2.50    --    0.00  53.00 123.53   50
  3  \w    -83.00   7.00   0.50    2.50    --    0.00 -57.00-180.00  180
  4  \w    -45.00 -18.00   0.50   10.00    --  -98.80  72.00-150.00   54
  5  \w   -109.00 -48.00   0.50   10.00    --  -98.80  38.00-180.00  122
  6  \w    -44.00  -9.00   0.50   10.00    --  -98.80  38.00-180.00   70
  7  \w   -152.00 -92.00   0.50   10.00    --  -98.80 -72.00   0.00  120
  8  \w   -104.00 -45.00   0.50   10.00    --  -98.80  57.00-180.00  118
  9  \w   -187.00 -90.00   0.50   10.00    --  -98.80 -19.00-150.00  194
 10  \w   -100.00 -57.00   0.50   10.00    --  -98.80  72.00-150.00   86
 11  \w    -37.00  11.00   0.50    2.50    --    0.00 -27.00-123.00   96
 12  \w    -73.00 -33.00   0.50   10.00    --  -98.80  57.00 120.00   80
 13  \w    -82.00 -13.00   0.50   10.00    --  -98.80  57.00-150.00  138
 14  \w   -134.00 -91.00   0.50   10.00    --  -98.80 -19.00 120.00   86
 15  \w   -111.00 -85.00   0.50   10.00    --  -98.80  72.00-180.00   52
 16  \w    -38.00 -12.00   0.50   10.00    --  -98.80  72.00-180.00   52
 17  \w   -111.00 -25.00   0.50   10.00    --  -98.80  19.00   0.00  172
 18  \w    -11.00  17.00   0.50   10.00    --    5.00 -38.00  30.00   56
 19  \w    -34.00  12.00   0.50   10.00    --    5.00 -72.00  30.00   92
 20  \w     11.00  62.00   0.50   10.00    --    5.00  38.00 -90.00  102
 21  \w    -81.00 -27.00   0.50   10.00    --    5.00 -38.00  30.00  108
 22  \w     -7.00  71.00   0.50   10.00    --    5.00  72.00  60.00  156
 23  \w     -9.00  60.00   0.50   10.00    --    5.00  46.00  42.72  138
 24  \w    -14.00  18.00   0.50   10.00    --    5.00 -38.00-120.00   64
 25  \w     -1.00  60.00   0.50   10.00    --    5.00  57.00-120.00  122
 26  \w    -33.00  18.00   0.50   10.00    --    5.00 -19.00  60.00  102
 27  \w     58.00  85.00   0.50   10.00    --    5.00  19.00 -30.00   54
 28  \w    -82.00 -55.00   0.50   10.00    --    5.00 -38.00-120.00   54
 29  \w     -9.00  18.00   0.50   10.00    --    5.00 -38.00-180.00   54
 30  \w     -7.00  78.00   0.50   10.00    --    5.00  38.00-180.00  170
 31  \w     18.00  61.00   0.50   10.00    --    5.00  19.00-180.00   86
 32  \w     16.00  62.00   0.50   10.00    --    5.00  53.00-151.22   92
 33  \w    -78.00 -53.00   0.50   10.00    --    5.00 -72.00  30.00   50
 34  \w     -9.00  18.00   0.50   10.00    --    5.00 -38.00 120.00   54
 35  \w     12.00  58.00   0.50   10.00    --    5.00  72.00 -90.00   92
 36  \w     11.00  37.00   0.50   10.00    --    5.00  57.00  90.00   52
 37  \w     -8.00  18.00   0.50   10.00    --    5.00 -38.00 -60.00   52
 38  \w     32.00  69.00   0.50   10.00    --    5.00  51.00  62.01   74
 39  \w     -8.00  48.00   0.50   10.00    --    5.00  19.00 -30.00  112
 40  \w     -7.00  41.00   0.50   10.00    --    5.00  19.00 120.00   96
 41  \w     44.00  69.00   0.50   10.00    --    5.00  57.00  90.00   50
 42  \w     33.00  66.00   0.50   10.00    --    5.00  48.00 -73.00   66
 43  \w     37.00  73.00   0.50   10.00    --    5.00  44.00 -49.15   72
 44  \w      1.00  43.00   0.50   10.00    --    5.00  19.00  60.00   84
 45  \w   -111.00 -85.00   0.50   10.00    --  -98.80 -60.00-116.22   52
 46  \w   -111.00 -85.00   0.50   10.00    --  -98.80 -55.00 -16.81   52
 47  \w   -111.00 -85.00   0.50   10.00    --  -98.80 -44.00 112.92   52
 48  \w   -111.00 -85.00   0.50   10.00    --  -98.80 -47.00 -89.12   52
 49  \w   -111.00 -85.00   0.50   10.00    --  -98.80 -59.00 138.83   52
 50  \w   -112.00 -86.00   0.50   10.00    --  -98.80 -44.00 141.71   52
 51  \w   -128.00 -85.00   0.50   10.00    --  -98.80 -43.00 -79.92   86
 52  \w   -110.00 -85.00   0.50   10.00    --  -98.80 -58.00 -19.92   50
 53  \w   -112.00 -86.00   0.50   10.00    --  -98.80 -44.00 -34.64   52
 54  \w   -167.00-141.00   0.50   10.00    --  -98.80 -44.00 141.71   52
 55  \w   -110.00 -85.00   0.50   10.00    --  -98.80 -53.00-131.87   50
 56  \w   -111.00 -85.00   0.50   10.00    --  -98.80 -64.00  28.51   52
 57  \w   -111.00 -85.00   0.50   10.00    --  -98.80 -45.00  73.66   52
 58  \w   -111.00 -85.00   0.50   10.00    --  -98.80 -42.00-139.73   52
 59  \w   -110.00 -85.00   0.50   10.00    --  -98.80 -40.00 -29.97   50
 60  \w   -111.00 -85.00   0.50   10.00    --  -98.80 -63.00-172.93   52
 61  \w   -111.00 -85.00   0.50   10.00    --  -98.80 -61.00 107.13   52
 62  \w   -110.00 -85.00   0.50   10.00    --  -98.80 -47.00 166.99   50
 63  \w   -181.00-155.00   0.50   10.00    --  -98.80 -61.00 107.13   52
 64  \w   -111.00 -85.00   0.50   10.00    --  -98.80 -54.00  38.64   52
 65  \w   -111.00 -85.00   0.50   10.00    --  -98.80 -58.00 -33.21   52
 66  \w   -111.00 -85.00   0.50   10.00    --  -98.80 -62.00 -35.00   52
 67  \w   -111.00 -85.00   0.50   10.00    --  -98.80 -63.00 103.83   52
 68  \w   -111.00 -85.00   0.50   10.00    --  -98.80 -60.00  30.19   52
 69  \w   -111.00 -85.00   0.50   10.00    --  -98.80 -65.00  46.32   52
 70  \w   -111.00 -85.00   0.50   10.00    --  -98.80 -66.00 -18.54   52
 71  \w   -112.00 -10.00   0.50   10.00    --  -98.80  57.00  60.00  204
 72  \w   -113.00 -31.00   0.50   10.00    --  -98.80  72.00  30.00  164
 73  \w   -110.00 -77.00   0.50   10.00    --  -98.80  72.00 120.00   66
 74  \w   -110.00  -9.00   0.50   10.00    --  -98.80  72.00 -60.00  202
 75  \w   -110.00 -85.00   0.50   10.00    --  -98.80 -45.00 176.05   50
 76  \w   -111.00 -85.00   0.50   10.00    --  -98.80 -60.00  72.55   52
 77  \w   -112.00 -86.00   0.50   10.00    --  -98.80 -46.00-108.32   52
 78  \w   -112.00 -59.00   0.50   10.00    --  -98.80  72.00 -30.00  106
 79  \w   -160.00 -85.00   0.50   10.00    --  -98.80 -38.00  60.00  150
 80  \w   -111.00 -85.00   0.50   10.00    --  -98.80 -46.00 164.52   52
 81  \w   -110.00 -85.00   0.50   10.00    --  -98.80 -65.00-101.96   50
 82  \w   -110.00 -85.00   0.50   10.00    --  -98.80 -60.00  45.19   50
 83  \w   -125.00 -85.00   0.50   10.00    --  -98.80 -46.00-155.38   80
 84  \w   -111.00 -86.00   0.50   10.00    --  -98.80 -58.00 -77.64   50
 85  \w   -111.00 -85.00   0.50   10.00    --  -98.80 -56.00   8.20   52
 86  \w   -111.00 -85.00   0.50   10.00    --  -98.80 -46.00  -8.92   52
 87  \w   -187.00-161.00   0.50   10.00    --  -98.80 -46.00 164.52   52
 88  \w   -139.00 -85.00   0.50   10.00    --  -98.80 -40.00  17.81  108
 89  \w   -110.00 -85.00   0.50   10.00    --  -98.80 -62.00  -0.20   50
 90  \w   -110.00 -85.00   0.50   10.00    --  -98.80 -57.00 150.00   50
 91  \w   -184.00-158.00   0.50   10.00    --  -98.80 -62.00  -0.20   52
 92  \w   -111.00 -85.00   0.50   10.00    --  -98.80 -46.00 135.42   52
 93  \w   -111.00 -85.00   0.50   10.00    --  -98.80 -61.00 -57.15   52
 94  \w   -110.00 -85.00   0.50   10.00    --  -98.80 -46.00  62.72   50
 95  \w   -110.00 -85.00   0.50   10.00    --  -98.80 -47.00  55.00   50
 96  \w   -110.00 -85.00   0.50   10.00    --  -98.80 -48.00   4.96   50
 97  \w   -110.00 -85.00   0.50   10.00    --  -98.80 -55.00 157.01   50
 98  \w   -120.00 -85.00   0.50   10.00    --  -98.80 -32.00 153.70   70
 99  \w   -110.00 -85.00   0.50   10.00    --  -98.80 -44.00 165.28   50
100  \w   -111.00 -85.00   0.50   10.00    --  -98.80 -41.00 -65.12   52
101  \w   -110.00 -85.00   0.50   10.00    --  -98.80 -59.00  56.11   50
102  \w   -110.00 -85.00   0.50   10.00    --  -98.80 -64.00 -45.69   50
103  \w   -110.00 -85.00   0.50   10.00    --  -98.80 -64.00-155.95   50
104  \w   -111.00 -85.00   0.50   10.00    --  -98.80 -61.00 114.70   52
105  \w   -110.00 -85.00   0.50   10.00    --  -98.80 -57.00  30.00   50
106  \w   -110.00 -85.00   0.50   10.00    --  -98.80 -72.00  30.00   50
107  \w   -112.00 -86.00   0.50   10.00    --  -98.80 -37.00-127.39   52
108  \w   -111.00 -85.00   0.50   10.00    --  -98.80 -47.00 -52.67   52
109  \w   -110.00 -85.00   0.50   10.00    --  -98.80 -56.00-175.63   50
110  \w   -110.00 -85.00   0.50   10.00    --  -98.80 -57.00  80.53   50
111  \w   -110.00 -85.00   0.50   10.00    --  -98.80 -57.00  21.78   50
112  \w   -110.00 -85.00   0.50   10.00    --  -98.80 -56.00-160.87   50
113  \w   -110.00 -85.00   0.50   10.00    --  -98.80 -61.00  -0.08   50
114  \w   -110.00 -85.00   0.50   10.00    --  -98.80 -62.00-147.16   50
115  \w   -104.00 -49.00   0.50   10.00    --  -98.80  72.00  90.00  110
116  \w   -111.00 -86.00   0.50   10.00    --  -98.80 -58.00 172.31   50
117  \w   -110.00 -85.00   0.50   10.00    --  -98.80 -60.00-128.68   50
118  \w   -110.00 -85.00   0.50   10.00    --  -98.80 -61.00 -78.73   50
119  \w   -132.00 -86.00   0.50   10.00    --  -98.80 -45.00 -12.89   92
120  \w   -110.00 -85.00   0.50   10.00    --  -98.80 -39.00-155.04   50
121  \w   -137.00 -85.00   0.50   10.00    --  -98.80 -38.00  30.00  104
122  \w   -110.00 -85.00   0.50   10.00    --  -98.80 -38.00  90.00   50
123  \w   -110.00 -85.00   0.50   10.00    --  -98.80 -57.00 -90.00   50
124  \w   -110.00 -85.00   0.50   10.00    --  -98.80 -45.00 -95.26   50
125  \w   -144.00 -85.00   0.50   10.00    --  -98.80 -50.00 -63.94  118
126  \w   -115.00 -86.00   0.50   10.00    --  -98.80 -35.00-116.46   58
127  \w   -110.00 -85.00   0.50   10.00    --  -98.80 -46.00  95.74   50
128  \w   -110.00 -85.00   0.50   10.00    --  -98.80 -47.00-124.04   50
129  \w   -110.00 -85.00   0.50   10.00    --  -98.80 -57.00 -96.19   50
130  \w   -110.00 -85.00   0.50   10.00    --  -98.80 -58.00 -44.85   50
131  \w   -103.00 -57.00   0.50   10.00    --  -98.80  72.00-120.00   92
132  \w   -113.00 -88.00   0.50   10.00    --  -98.80  72.00 150.00   50
133  \w    -80.00 -39.00   0.50   10.00    --  -98.80  72.00 150.00   82
134  \w   -110.00 -85.00   0.50   10.00    --  -98.80 -45.00  84.74   50
135  \w   -110.00 -85.00   0.50   10.00    --  -98.80 -55.00-148.59   50
136  \w   -111.00 -85.00   0.50   10.00    --  -98.80 -38.00 -53.03   52
137  \w   -110.00 -85.00   0.50   10.00    --  -98.80 -56.00  -4.58   50
138  \w   -110.00 -85.00   0.50   10.00    --  -98.80 -48.00 111.94   50
139  \w   -185.00-160.00   0.50   10.00    --  -98.80 -45.00 -12.89   50
140  \w   -110.00 -85.00   0.50   10.00    --  -98.80 -56.00  72.47   50
141  \w   -110.00 -85.00   0.50   10.00    --  -98.80 -55.00   8.86   50
142  \w   -110.00 -85.00   0.50   10.00    --  -98.80 -60.00 -99.39   50
143  \w   -110.00 -85.00   0.50   10.00    --  -98.80 -38.00 150.00   50
144  \w   -110.00 -85.00   0.50   10.00    --  -98.80 -33.00 136.23   50
145  \w   -144.00 -86.00   0.50   10.00    --  -98.80 -32.00  65.47  116
146  \w   -130.00 -85.00   0.50   10.00    --  -98.80 -25.00  80.47   90
147  \w   -110.00 -85.00   0.50   10.00    --  -98.80 -57.00 120.00   50
148  \w   -110.00 -85.00   0.50   10.00    --  -98.80 -34.00 153.95   50
149  \w   -111.00 -85.00   0.50   10.00    --  -98.80 -40.00 115.89   52
150  \w   -162.00-134.00   0.50   10.00    --  -98.80 -41.00-177.84   56
151  \w   -130.00 -85.00   0.50   10.00    --  -98.80 -41.00-177.84   90
152  \w   -111.00 -86.00   0.50   10.00    --  -98.80 -48.00  51.62   50
153  \w   -110.00 -85.00   0.50   10.00    --  -98.80 -48.00-119.76   50
154  \w   -187.00 -85.00   0.50   10.00    --  -98.80 -40.00 -91.11  204
155  \w   -153.00-128.00   0.50   10.00    --  -98.80 -45.00  84.74   50
156  \w   -110.00 -85.00   0.50   10.00    --  -98.80 -52.00 136.41   50
157  \w   -110.00 -85.00   0.50   10.00    --  -98.80 -47.00-174.94   50
158  \w   -110.00 -85.00   0.50   10.00    --  -98.80 -50.00  96.05   50
159  \w   -110.00 -85.00   0.50   10.00    --  -98.80 -60.00 -64.60   50
160  \w   -111.00 -86.00   0.50   10.00    --  -98.80 -61.00  51.93   50
161  \w   -111.00 -86.00   0.50   10.00    --  -98.80 -56.00  57.20   50
162  \w   -110.00 -98.50   0.50   10.00    --  -98.80 -60.00  92.33   23
;
_diffrn_measurement_device 'four-circle diffractometer'
_diffrn_measurement_device_type 'XtaLAB AFC12 (RCD3): Kappa single'
_diffrn_measurement_method '\w scans'
_diffrn_orient_matrix_type 'CrysAlisPro convention (1999,Acta A55,543-557)'
_diffrn_orient_matrix_UB_11 -0.1062687000
_diffrn_orient_matrix_UB_12 0.0205140000
_diffrn_orient_matrix_UB_13 0.0178724000
_diffrn_orient_matrix_UB_21 0.0587383000
_diffrn_orient_matrix_UB_22 0.0348439000
_diffrn_orient_matrix_UB_23 -0.0161727000
_diffrn_orient_matrix_UB_31 -0.0444226000
_diffrn_orient_matrix_UB_32 -0.0030391000
_diffrn_orient_matrix_UB_33 -0.0645857000
_diffrn_radiation_monochromator mirror
_diffrn_radiation_probe x-ray
_diffrn_radiation_type CuK\a
_diffrn_radiation_wavelength 1.54184
_diffrn_reflns_av_R_equivalents 0.0671
_diffrn_reflns_av_unetI/netI 0.0210
_diffrn_reflns_Laue_measured_fraction_full 0.987
_diffrn_reflns_Laue_measured_fraction_max 0.987
_diffrn_reflns_limit_h_max 14
_diffrn_reflns_limit_h_min -14
_diffrn_reflns_limit_k_max 45
_diffrn_reflns_limit_k_min -45
_diffrn_reflns_limit_l_max 25
_diffrn_reflns_limit_l_min -26
_diffrn_reflns_number 358082
_diffrn_reflns_point_group_measured_fraction_full 0.987
_diffrn_reflns_point_group_measured_fraction_max 0.987
_diffrn_reflns_theta_full 67.078
_diffrn_reflns_theta_max 67.078
_diffrn_reflns_theta_min 1.976
_diffrn_source 'Rotating-anode X-ray tube (dual wavelength)'
_diffrn_source_type 'Rigaku (Cu) X-ray DW Source'
_exptl_absorpt_coefficient_mu 0.537
_exptl_absorpt_correction_T_max 1.00000
_exptl_absorpt_correction_T_min 0.74733
_exptl_absorpt_correction_type multi-scan
_exptl_absorpt_process_details
;
CrysAlisPro 1.171.39.44a (Rigaku Oxford Diffraction, 2018)
Empirical absorption correction using spherical harmonics,
 implemented in SCALE3 ABSPACK scaling algorithm.
;
_exptl_crystal_colour 'clear light colourless'
_exptl_crystal_colour_lustre clear
_exptl_crystal_colour_modifier light
_exptl_crystal_colour_primary colourless
_exptl_crystal_density_diffrn 1.186
_exptl_crystal_description block
_exptl_crystal_F_000 3856
_exptl_crystal_size_max 0.08
_exptl_crystal_size_mid 0.06
_exptl_crystal_size_min 0.05
_refine_diff_density_max 0.150
_refine_diff_density_min -0.177
_refine_diff_density_rms 0.031
_refine_ls_extinction_method none
_refine_ls_goodness_of_fit_ref 1.040
_refine_ls_hydrogen_treatment constr
_refine_ls_matrix_type full
_refine_ls_number_parameters 1312
_refine_ls_number_reflns 17842
_refine_ls_number_restraints 3
_refine_ls_restrained_S_all 1.043
_refine_ls_R_factor_all 0.0355
_refine_ls_R_factor_gt 0.0338
_refine_ls_shift/su_max 0.001
_refine_ls_shift/su_mean 0.000
_refine_ls_structure_factor_coef Fsqd
_refine_ls_weighting_details 'w=1/[\s^2^(Fo^2^)+(0.0501P)^2^+2.2426P] where P=(Fo^2^+2Fc^2^)/3'
_refine_ls_weighting_scheme calc
_refine_ls_wR_factor_gt 0.0878
_refine_ls_wR_factor_ref 0.0889
_reflns_Friedel_coverage 0.000
_reflns_number_gt 17100
_reflns_number_total 17842
_reflns_threshold_expression 'I > 2\s(I)'
_cod_data_source_file am9b16073_si_003.cif
_cod_data_source_block 20180918_2
_cod_database_code 4517159
_shelx_shelxl_version_number 2018/3
_shelx_space_group_comment
;
The symmetry employed for this shelxl refinement is uniquely defined
by the following loop, which should always be used as a source of
symmetry information in preference to the above space-group names.
They are only intended as comments.
;
_shelx_estimated_absorpt_t_max 0.974
_shelx_estimated_absorpt_t_min 0.958
_reflns_odcompleteness_completeness 98.86
_reflns_odcompleteness_iscentric 1
_reflns_odcompleteness_theta 66.97
_olex2_refinement_description
;
1. Twinned data refinement
 Scales: 0.6720(5)
 0.3280(5)
2. Fixed Uiso
 At 1.2 times of:
  All C(H) groups
 At 1.5 times of:
  All C(H,H,H) groups
3. Restrained distances
 C033-C1 \\sim C033-C1A
 with sigma of 0.02
 C033-C2 \\sim C033-C2A
 with sigma of 0.02
 C033-C4 \\sim C033-C4A
 with sigma of 0.02
4. Uiso/Uaniso restraints and constraints
Uanis(C1AA) = Uanis(C03E)
Uanis(C03N) = Uanis(C0AA)
Uanis(C03Q) = Uanis(C2AA)
5. Others
 Sof(C4A)=Sof(H4AA)=Sof(H4AB)=Sof(H4AC)=Sof(C1A)=Sof(H1AA)=Sof(H1AB)=Sof(H1AC)=
 Sof(C2A)=Sof(H2AA)=Sof(H2AB)=Sof(H2AC)=1-FVAR(1)
 Sof(C1)=Sof(H1A)=Sof(H1B)=Sof(H1C)=Sof(C2)=Sof(H2A)=Sof(H2B)=Sof(H2C)=Sof(C4)=
 Sof(H4A)=Sof(H4B)=Sof(H4C)=FVAR(1)
 Sof(C0AA)=Sof(H0AB)=Sof(H0AC)=Sof(H0AD)=Sof(C1AA)=Sof(H1AD)=Sof(H1AE)=
 Sof(H1AF)=Sof(C2AA)=Sof(H2AD)=Sof(H2AE)=Sof(H2AF)=1-FVAR(2)
 Sof(C03E)=Sof(H6AA)=Sof(HH)=Sof(HI)=Sof(C03N)=Sof(H2BA)=Sof(HP)=Sof(HQ)=
 Sof(C03Q)=Sof(H4BA)=Sof(HR)=Sof(HS)=FVAR(2)
6.a Aromatic/amide H refined with riding coordinates:
 C00D(H00D), C00E(H00E), C00G(H00G), C00I(H00I), C00J(H00J), C00N(H00N),
 C00U(H00U), C011(H011), C013(H013), C018(H018), C01C(H01C), C01D(H01D),
 C01E(H01E), C01G(H01G), C01H(H01H), C01I(H01I), C01K(H01K), C01L(H01L),
 C01M(H01M), C01N(H01N), C01P(H01P), C01T(H01T), C01U(H01U), C01W(H01W),
 C01X(H01X), C01Y(H01Y), C01Z(H01Z), C020(H020), C023(H023), C024(H024),
 C025(H025), C027(H027), C02A(H02H), C02D(H02I), C02F(H02F), C02G(H02K),
 C02I(H02L), C02J(H02J), C02N(H02N), C02Q(H02Q), C02V(H02V), C02Y(H02Y),
 C02Z(H02Z), C036(H036), C03B(H3AA), C03D(H5AA), C03I(H9AA), C03K(H03V),
 C03L(H0BA), C03O(H03W), C03P(H3BA), C03R(H03X)
6.b Idealised Me refined as rotating group:
 C02L(H02M,H02O,H02P), C02P(H02A,H02B,H02C), C02R(H02R,H02S,H02T), C02W(H02D,
 H02E,H02G), C031(H03Y,H,HA), C032(H03A,H03B,H03C), C034(H03D,H03E,H03F),
 C035(H03Z,HB,HC), C037(H03,HD,HE), C038(H03G,H03H,H03I), C039(H03J,H03K,H03L),
 C03A(H0AA,HF,HG), C03C(H03M,H03N,H03O), C03E(H6AA,HH,HI), C03F(H7AA,HJ,HK),
 C03G(H03P,H03Q,H03R), C03H(H8AA,HL,HM), C03J(H03S,H03T,H03U), C03M(H1BA,HN,HO),
  C03N(H2BA,HP,HQ), C03Q(H4BA,HR,HS), C1(H1A,H1B,H1C), C2(H2A,H2B,H2C), C4(H4A,
 H4B,H4C), C4A(H4AA,H4AB,H4AC), C1A(H1AA,H1AB,H1AC), C2A(H2AA,H2AB,H2AC),
 C0AA(H0AB,H0AC,H0AD), C1AA(H1AD,H1AE,H1AF), C2AA(H2AD,H2AE,H2AF)
;
_olex2_submission_special_instructions 'No special instructions were received'
_oxdiff_exptl_absorpt_empirical_details
;
Empirical correction (ABSPACK) includes:
- Absorption correction using spherical harmonics
- Frame scaling
;
_oxdiff_exptl_absorpt_empirical_full_max 1.380
_oxdiff_exptl_absorpt_empirical_full_min 0.581

loop_
_space_group_symop_operation_xyz
'x, y, z'
'-x, y+1/2, -z+1/2'
'-x, -y, -z'
'x, -y-1/2, z-1/2'

loop_
_atom_site_label
_atom_site_type_symbol
_atom_site_fract_x
_atom_site_fract_y
_atom_site_fract_z
_atom_site_U_iso_or_equiv
_atom_site_adp_type
_atom_site_occupancy
_atom_site_site_symmetry_order
_atom_site_calc_flag
_atom_site_refinement_flags_posn
_atom_site_refinement_flags_occupancy
_atom_site_disorder_assembly
_atom_site_disorder_group
O001 O 0.82524(10) 0.26328(3) 0.33678(5) 0.0379(3) Uani 1 1 d . . . .
N002 N 0.22922(11) 0.36662(3) 0.66412(6) 0.0247(3) Uani 1 1 d . . . .
N003 N 0.22284(10) 0.15716(3) 0.66184(5) 0.0225(3) Uani 1 1 d . . . .
N004 N 0.45904(10) 0.26185(3) 0.54120(5) 0.0201(2) Uani 1 1 d . . . .
O005 O 1.33637(10) 0.25709(3) 0.41903(6) 0.0400(3) Uani 1 1 d . . . .
N006 N 0.71319(10) 0.35283(3) 0.09672(6) 0.0230(3) Uani 1 1 d . . . .
N007 N 1.12869(10) 0.22661(3) 0.24780(6) 0.0245(3) Uani 1 1 d . . . .
N008 N 0.96090(10) 0.25127(3) 0.21877(6) 0.0216(3) Uani 1 1 d . . . .
N009 N 0.62489(10) 0.23630(3) 0.51175(6) 0.0239(3) Uani 1 1 d . . . .
N00A N 0.73207(11) 0.14447(3) 0.09865(6) 0.0250(3) Uani 1 1 d . . . .
C00B C 0.26987(12) 0.39584(4) 0.84263(7) 0.0235(3) Uani 1 1 d . . . .
C00C C 0.66791(12) 0.38845(3) 0.01795(7) 0.0218(3) Uani 1 1 d . . . .
C00D C 0.37759(12) 0.35145(4) 0.59337(7) 0.0236(3) Uani 1 1 d . . . .
H00D H 0.397415 0.375115 0.591816 0.028 Uiso 1 1 calc R . . .
C00E C 0.93069(12) 0.31643(4) 0.19919(7) 0.0226(3) Uani 1 1 d . . . .
H00E H 0.990529 0.324239 0.222421 0.027 Uiso 1 1 calc R . . .
C00F C 0.55052(12) 0.26176(3) 0.50198(7) 0.0198(3) Uani 1 1 d . . . .
C00G C 0.18975(12) 0.41060(4) 0.80448(7) 0.0234(3) Uani 1 1 d . . . .
H00G H 0.141585 0.427909 0.818818 0.028 Uiso 1 1 calc R . . .
C00H C 0.14657(12) 0.13134(4) 0.64372(7) 0.0221(3) Uani 1 1 d . . . .
C00I C 0.36453(12) 0.17190(4) 0.58694(7) 0.0235(3) Uani 1 1 d . . . .
H00I H 0.378967 0.147998 0.582261 0.028 Uiso 1 1 calc R . . .
C00J C 0.83897(12) 0.36398(4) -0.05399(7) 0.0241(3) Uani 1 1 d . . . .
H00J H 0.896853 0.355965 -0.078302 0.029 Uiso 1 1 calc R . . .
C00K C 0.73317(12) 0.25827(4) 0.42952(7) 0.0237(3) Uani 1 1 d . . . .
C00L C 0.91014(12) 0.22064(4) 0.19582(7) 0.0218(3) Uani 1 1 d . . . .
C00M C 0.28614(12) 0.34103(4) 0.62817(7) 0.0230(3) Uani 1 1 d . . . .
C00N C 0.42885(12) 0.19611(4) 0.55609(7) 0.0230(3) Uani 1 1 d . . . .
H00N H 0.485831 0.188859 0.530520 0.028 Uiso 1 1 calc R . . .
C00O C 0.40555(12) 0.23185(4) 0.56451(7) 0.0205(3) Uani 1 1 d . . . .
C00P C 0.27801(12) 0.18269(4) 0.62514(7) 0.0225(3) Uani 1 1 d . . . .
C00Q C 0.81936(12) 0.23069(4) 0.15926(7) 0.0224(3) Uani 1 1 d . . . .
C00R C 0.31707(12) 0.24287(4) 0.60144(7) 0.0217(3) Uani 1 1 d . . . .
C00S C 0.19010(12) 0.12201(4) 0.74273(7) 0.0223(3) Uani 1 1 d . . . .
C00T C 0.74068(12) 0.36172(3) 0.03841(7) 0.0222(3) Uani 1 1 d . . . .
C00U C 0.68129(12) 0.40237(4) -0.03916(7) 0.0224(3) Uani 1 1 d . . . .
H00U H 0.632941 0.419910 -0.052593 0.027 Uiso 1 1 calc R . . .
C00V C 0.14235(12) 0.38883(4) 0.64595(7) 0.0238(3) Uani 1 1 d . . . .
C00W C 0.78581(13) 0.17033(4) 0.13540(7) 0.0250(3) Uani 1 1 d . . . .
C00X C 0.75779(13) 0.13969(4) 0.03862(7) 0.0235(3) Uani 1 1 d . . . .
C00Y C 0.11138(12) 0.41013(4) 0.69505(7) 0.0237(3) Uani 1 1 d . . . .
C00Z C 1.05469(11) 0.25233(4) 0.25690(7) 0.0207(3) Uani 1 1 d . . . .
C010 C 0.81506(12) 0.26886(4) 0.15941(7) 0.0222(3) Uani 1 1 d . . . .
C011 C 0.86502(12) 0.33984(4) 0.16716(7) 0.0235(3) Uani 1 1 d . . . .
H011 H 0.881299 0.363768 0.168767 0.028 Uiso 1 1 calc R . . .
C012 C 0.25151(12) 0.15096(4) 0.72106(7) 0.0226(3) Uani 1 1 d . . . .
C013 C 0.43916(12) 0.32703(4) 0.56116(7) 0.0228(3) Uani 1 1 d . . . .
H013 H 0.499674 0.333913 0.537689 0.027 Uiso 1 1 calc R . . .
C014 C 0.18124(12) 0.39969(4) 0.74525(7) 0.0226(3) Uani 1 1 d . . . .
C015 C 0.63214(12) 0.09708(4) 0.06554(7) 0.0238(3) Uani 1 1 d . . . .
C016 C 0.65648(13) 0.11823(4) 0.11578(7) 0.0249(3) Uani 1 1 d . . . .
C017 C 0.77465(12) 0.32821(4) 0.13244(7) 0.0227(3) Uani 1 1 d . . . .
C018 C 0.20520(12) 0.11071(4) 0.80163(7) 0.0243(3) Uani 1 1 d . . . .
H018 H 0.163960 0.091737 0.816023 0.029 Uiso 1 1 calc R . . .
C019 C 0.12375(12) 0.10925(4) 0.69301(7) 0.0227(3) Uani 1 1 d . . . .
C01A C 0.62550(12) 0.37443(4) 0.11541(7) 0.0225(3) Uani 1 1 d . . . .
C01B C 1.24143(12) 0.25062(4) 0.32723(7) 0.0246(3) Uani 1 1 d . . . .
C01C C 0.65254(12) 0.28442(4) 0.41914(7) 0.0237(3) Uani 1 1 d . . . .
H01C H 0.661062 0.300170 0.387622 0.028 Uiso 1 1 calc R . . .
C01D C 0.49484(13) 0.40307(4) 0.17905(7) 0.0266(3) Uani 1 1 d . . . .
H01D H 0.459384 0.404885 0.215952 0.032 Uiso 1 1 calc R . . .
C01E C 0.51607(12) 0.42328(4) 0.07793(7) 0.0241(3) Uani 1 1 d . . . .
H01E H 0.495720 0.438266 0.046850 0.029 Uiso 1 1 calc R . . .
C01F C 0.50871(13) 0.06137(4) 0.12641(7) 0.0263(3) Uani 1 1 d . . . .
C01G C 1.06720(12) 0.27819(4) 0.30077(7) 0.0224(3) Uani 1 1 d . . . .
H01G H 1.013713 0.295796 0.305587 0.027 Uiso 1 1 calc R . . .
C01H C 0.02337(12) 0.09713(4) 0.58330(7) 0.0253(3) Uani 1 1 d . . . .
H01H H -0.011524 0.093221 0.546651 0.030 Uiso 1 1 calc R . . .
C01I C 0.56062(12) 0.28653(4) 0.45609(7) 0.0223(3) Uani 1 1 d . . . .
H01I H 0.506697 0.303950 0.450691 0.027 Uiso 1 1 calc R . . .
C01J C 0.46721(12) 0.42735(4) 0.13393(7) 0.0255(3) Uani 1 1 d . . . .
C01K C 0.55818(12) 0.06874(4) 0.07156(7) 0.0252(3) Uani 1 1 d . . . .
H01K H 0.541941 0.054690 0.038595 0.030 Uiso 1 1 calc R . . .
C01L C 0.33039(12) 0.16800(4) 0.75702(7) 0.0249(3) Uani 1 1 d . . . .
H01L H 0.372534 0.186727 0.742442 0.030 Uiso 1 1 calc R . . .
C01M C 0.60719(14) 0.11198(4) 0.17059(7) 0.0281(3) Uani 1 1 d . . . .
H01M H 0.622448 0.126263 0.203396 0.034 Uiso 1 1 calc R . . .
C01N C 0.74832(12) 0.29279(4) 0.12846(7) 0.0240(3) Uani 1 1 d . . . .
H01N H 0.687583 0.285183 0.105691 0.029 Uiso 1 1 calc R . . .
C01O C 0.76660(12) 0.39023(4) -0.07636(7) 0.0229(3) Uani 1 1 d . . . .
C01P C 0.05086(12) 0.08070(4) 0.68589(7) 0.0253(3) Uani 1 1 d . . . .
H01P H 0.035866 0.066081 0.718283 0.030 Uiso 1 1 calc R . . .
C01Q C 0.90411(12) 0.28060(4) 0.19548(7) 0.0207(3) Uani 1 1 d . . . .
C01R C 0.40740(12) 0.29185(4) 0.56510(6) 0.0203(3) Uani 1 1 d . . . .
C01S C 0.25376(13) 0.37334(4) 0.72355(7) 0.0233(3) Uani 1 1 d . . . .
C01T C 0.75671(13) 0.20534(4) 0.12884(7) 0.0253(3) Uani 1 1 d . . . .
H01T H 0.696627 0.211865 0.104649 0.030 Uiso 1 1 calc R . . .
C01U C 1.22000(12) 0.22628(4) 0.28257(7) 0.0255(3) Uani 1 1 d . . . .
H01U H 1.272552 0.208557 0.276365 0.031 Uiso 1 1 calc R . . .
C01V C 0.31752(12) 0.28108(4) 0.60148(6) 0.0217(3) Uani 1 1 d . . . .
C01W C 0.33723(13) 0.35905(4) 0.76008(7) 0.0260(3) Uani 1 1 d . . . .
H01W H 0.387282 0.342385 0.745393 0.031 Uiso 1 1 calc R . . .
C01X C 0.84225(13) 0.14797(4) -0.05621(7) 0.0274(3) Uani 1 1 d . . . .
H01X H 0.891224 0.160353 -0.080788 0.033 Uiso 1 1 calc R . . .
C01Y C 1.16087(12) 0.27687(4) 0.33663(7) 0.0241(3) Uani 1 1 d . . . .
H01Y H 1.170716 0.293327 0.366989 0.029 Uiso 1 1 calc R . . .
C01Z C 0.03202(13) 0.43657(4) 0.68692(7) 0.0261(3) Uani 1 1 d . . . .
H01Z H 0.011921 0.450789 0.719027 0.031 Uiso 1 1 calc R . . .
C020 C 0.34330(13) 0.37038(4) 0.81857(7) 0.0260(3) Uani 1 1 d . . . .
H020 H 0.398260 0.360809 0.843284 0.031 Uiso 1 1 calc R . . .
C021 C 0.28164(12) 0.12769(4) 0.83892(7) 0.0254(3) Uani 1 1 d . . . .
C022 C 0.59523(12) 0.39696(4) 0.06799(7) 0.0221(3) Uani 1 1 d . . . .
C023 C 0.25501(13) 0.30601(4) 0.63269(7) 0.0244(3) Uani 1 1 d . . . .
H023 H 0.193979 0.299315 0.655937 0.029 Uiso 1 1 calc R . . .
C024 C 0.93703(13) 0.18507(4) 0.20403(7) 0.0247(3) Uani 1 1 d . . . .
H024 H 0.995182 0.178322 0.229359 0.030 Uiso 1 1 calc R . . .
C025 C 0.70912(12) 0.10109(4) -0.04381(7) 0.0248(3) Uani 1 1 d . . . .
H025 H 0.668537 0.082128 -0.058852 0.030 Uiso 1 1 calc R . . .
C026 C 0.00055(12) 0.07390(4) 0.63094(7) 0.0256(3) Uani 1 1 d . . . .
C027 C 0.25270(12) 0.21803(4) 0.63215(7) 0.0236(3) Uani 1 1 d . . . .
H027 H 0.194063 0.225086 0.656801 0.028 Uiso 1 1 calc R . . .
C028 C -0.01770(13) 0.44200(4) 0.63126(7) 0.0270(3) Uani 1 1 d . . . .
C029 C 0.69663(12) 0.11083(4) 0.01591(7) 0.0233(3) Uani 1 1 d . . . .
C02A C 0.57330(13) 0.37643(4) 0.17052(7) 0.0257(3) Uani 1 1 d . . . .
H02H H 0.590086 0.360498 0.200831 0.031 Uiso 1 1 calc R . . .
C02B C 0.78168(13) 0.11947(4) -0.08106(7) 0.0256(3) Uani 1 1 d . . . .
C02C C 1.33971(13) 0.24670(4) 0.36755(8) 0.0287(3) Uani 1 1 d . . . .
C02D C 0.87431(13) 0.16025(4) 0.17325(7) 0.0256(3) Uani 1 1 d . . . .
H02I H 0.891129 0.136485 0.177728 0.031 Uiso 1 1 calc R . . .
C02E C 1.44237(13) 0.22892(4) 0.34339(9) 0.0341(4) Uani 1 1 d . . . .
C02F C 0.09593(12) 0.12567(4) 0.58881(7) 0.0247(3) Uani 1 1 d . . . .
H02F H 0.109963 0.140488 0.556562 0.030 Uiso 1 1 calc R . . .
C02G C 0.53367(14) 0.08349(4) 0.17512(7) 0.0281(3) Uani 1 1 d . . . .
H02K H 0.499862 0.078959 0.211781 0.034 Uiso 1 1 calc R . . .
C02H C 0.82950(13) 0.25318(4) 0.38844(7) 0.0270(3) Uani 1 1 d . . . .
C02I C 0.82773(12) 0.34961(4) 0.00248(7) 0.0238(3) Uani 1 1 d . . . .
H02L H 0.876931 0.332358 0.016074 0.029 Uiso 1 1 calc R . . .
C02J C 0.34386(13) 0.15613(4) 0.81509(7) 0.0266(3) Uani 1 1 d . . . .
H02J H 0.396069 0.167326 0.839513 0.032 Uiso 1 1 calc R . . .
C02K C 0.38946(13) 0.45901(4) 0.14468(8) 0.0286(3) Uani 1 1 d . . . .
C02L C 0.67243(14) 0.40934(4) -0.17235(7) 0.0306(3) Uani 1 1 d . . . .
H02M H 0.642661 0.386113 -0.178294 0.046 Uiso 1 1 calc GR . . .
H02O H 0.684745 0.420322 -0.210453 0.046 Uiso 1 1 calc GR . . .
H02P H 0.620070 0.423105 -0.149630 0.046 Uiso 1 1 calc GR . . .
C02M C 0.79505(14) 0.11057(4) -0.14739(8) 0.0308(3) Uani 1 1 d . . . .
C02N C 0.97681(14) 0.24324(5) 0.46735(9) 0.0380(4) Uani 1 1 d . . . .
H02N H 0.941860 0.260102 0.491043 0.046 Uiso 1 1 calc R . . .
C02O C 0.29657(14) 0.11771(4) 0.90499(7) 0.0304(3) Uani 1 1 d . . . .
C02P C -0.02749(16) 0.50743(4) 0.63321(10) 0.0447(5) Uani 1 1 d . . . .
H02A H 0.001414 0.507318 0.673323 0.067 Uiso 1 1 calc GR . . .
H02B H -0.074684 0.527655 0.627660 0.067 Uiso 1 1 calc GR . . .
H02C H 0.033745 0.508329 0.605402 0.067 Uiso 1 1 calc GR . . .
C02Q C 0.83227(13) 0.15832(4) 0.00276(7) 0.0276(3) Uani 1 1 d . . . .
H02Q H 0.873798 0.177044 0.017913 0.033 Uiso 1 1 calc R . . .
C02R C 0.28946(13) 0.45727(4) 0.10189(8) 0.0331(4) Uani 1 1 d . . . .
H02R H 0.315673 0.458766 0.061393 0.050 Uiso 1 1 calc GR . . .
H02S H 0.239515 0.476531 0.109891 0.050 Uiso 1 1 calc GR . . .
H02T H 0.250381 0.435419 0.107518 0.050 Uiso 1 1 calc GR . . .
C02S C 0.78411(13) 0.40691(4) -0.13823(7) 0.0264(3) Uani 1 1 d . . . .
C02T C 0.28088(13) 0.40888(4) 0.90717(7) 0.0264(3) Uani 1 1 d . . . .
C02U C -0.09616(14) 0.47380(4) 0.62243(8) 0.0320(4) Uani 1 1 d . . . .
C02V C 0.71443(13) 0.23499(4) 0.47586(7) 0.0254(3) Uani 1 1 d . . . .
H02V H 0.767174 0.217361 0.482495 0.031 Uiso 1 1 calc R . . .
C02W C 0.16511(14) 0.41238(5) 0.93656(7) 0.0340(4) Uani 1 1 d . . . .
H02D H 0.120620 0.429008 0.914535 0.051 Uiso 1 1 calc GR . . .
H02E H 0.173963 0.420416 0.977001 0.051 Uiso 1 1 calc GR . . .
H02G H 0.128336 0.389885 0.936516 0.051 Uiso 1 1 calc GR . . .
C02X C 0.42922(13) 0.02949(4) 0.13194(8) 0.0298(3) Uani 1 1 d . . . .
C02Y C 0.01062(13) 0.41893(4) 0.58449(7) 0.0290(3) Uani 1 1 d . . . .
H02Y H -0.025106 0.421547 0.547738 0.035 Uiso 1 1 calc R . . .
C02Z C 0.09002(13) 0.39234(4) 0.59104(7) 0.0285(3) Uani 1 1 d . . . .
H02Z H 0.107350 0.377378 0.559446 0.034 Uiso 1 1 calc R . . .
C030 C 0.93108(13) 0.23436(4) 0.41216(8) 0.0300(4) Uani 1 1 d . . . .
C031 C 0.86694(15) 0.38636(4) -0.17692(8) 0.0353(4) Uani 1 1 d . . . .
H03Y H 0.939716 0.386689 -0.158432 0.053 Uiso 1 1 calc GR . . .
H H 0.871356 0.397019 -0.215782 0.053 Uiso 1 1 calc GR . . .
HA H 0.841802 0.362455 -0.180862 0.053 Uiso 1 1 calc GR . . .
C032 C -0.14527(15) 0.47566(4) 0.55923(8) 0.0380(4) Uani 1 1 d . . . .
H03A H -0.085460 0.477801 0.530748 0.057 Uiso 1 1 calc GR . . .
H03B H -0.193909 0.495729 0.556123 0.057 Uiso 1 1 calc GR . . .
H03C H -0.187260 0.454608 0.551175 0.057 Uiso 1 1 calc GR . . .
C033 C -0.07877(13) 0.04228(4) 0.62268(8) 0.0301(3) Uani 1 1 d D . . .
C034 C -0.19288(15) 0.47201(5) 0.66702(9) 0.0431(4) Uani 1 1 d . . . .
H03D H -0.237242 0.451416 0.659196 0.065 Uiso 1 1 calc GR . . .
H03E H -0.238876 0.492630 0.662959 0.065 Uiso 1 1 calc GR . . .
H03F H -0.163336 0.470865 0.706950 0.065 Uiso 1 1 calc GR . . .
C035 C 0.83148(15) 0.44414(4) -0.12907(8) 0.0339(4) Uani 1 1 d . . . .
H03Z H 0.779486 0.457843 -0.106018 0.051 Uiso 1 1 calc GR . . .
HB H 0.842751 0.455119 -0.167269 0.051 Uiso 1 1 calc GR . . .
HC H 0.901827 0.442715 -0.108208 0.051 Uiso 1 1 calc GR . . .
C036 C 0.98269(15) 0.20874(4) 0.37724(9) 0.0384(4) Uani 1 1 d . . . .
H036 H 0.953027 0.202910 0.340028 0.046 Uiso 1 1 calc R . . .
C037 C 0.34613(15) 0.46075(4) 0.20891(8) 0.0363(4) Uani 1 1 d . . . .
H03 H 0.304160 0.439810 0.217695 0.054 Uiso 1 1 calc GR . . .
HD H 0.298537 0.480971 0.213402 0.054 Uiso 1 1 calc GR . . .
HE H 0.408484 0.462565 0.235993 0.054 Uiso 1 1 calc GR . . .
C038 C 0.24949(15) 0.14790(4) 0.94367(7) 0.0347(4) Uani 1 1 d . . . .
H03G H 0.289583 0.169225 0.935073 0.052 Uiso 1 1 calc GR . . .
H03H H 0.258272 0.142115 0.985219 0.052 Uiso 1 1 calc GR . . .
H03I H 0.171310 0.151141 0.934801 0.052 Uiso 1 1 calc GR . . .
C039 C 0.35151(15) 0.38400(4) 0.94605(8) 0.0353(4) Uani 1 1 d . . . .
H03J H 0.320615 0.360685 0.944166 0.053 Uiso 1 1 calc GR . . .
H03K H 0.350796 0.392107 0.986724 0.053 Uiso 1 1 calc GR . . .
H03L H 0.427324 0.383651 0.931593 0.053 Uiso 1 1 calc GR . . .
C03A C 0.45680(14) 0.49292(4) 0.13290(9) 0.0349(4) Uani 1 1 d . . . .
H0AA H 0.520779 0.493643 0.159034 0.052 Uiso 1 1 calc GR . . .
HF H 0.410037 0.513032 0.140260 0.052 Uiso 1 1 calc GR . . .
HG H 0.481572 0.493205 0.092066 0.052 Uiso 1 1 calc GR . . .
C03B C 1.48003(15) 0.23569(5) 0.28570(10) 0.0425(5) Uani 1 1 d . . . .
H3AA H 1.439258 0.250581 0.260788 0.051 Uiso 1 1 calc R . . .
C03C C 0.33843(15) 0.44500(4) 0.90640(8) 0.0344(4) Uani 1 1 d . . . .
H03M H 0.411676 0.442793 0.888973 0.052 Uiso 1 1 calc GR . . .
H03N H 0.345324 0.453657 0.946583 0.052 Uiso 1 1 calc GR . . .
H03O H 0.294323 0.461154 0.883163 0.052 Uiso 1 1 calc GR . . .
C03D C 1.50286(16) 0.20621(4) 0.37998(10) 0.0458(5) Uani 1 1 d . . . .
H5AA H 1.478778 0.201708 0.418785 0.055 Uiso 1 1 calc R . . .
C03E C 0.74366(18) 0.14100(5) -0.18537(9) 0.0346(4) Uani 0.850(2) 1 d . P A 1
H6AA H 0.665043 0.143060 -0.176726 0.052 Uiso 0.850(2) 1 calc GR P A 1
HH H 0.753545 0.135966 -0.227113 0.052 Uiso 0.850(2) 1 calc GR P A 1
HI H 0.780747 0.162703 -0.175670 0.052 Uiso 0.850(2) 1 calc GR P A 1
C03F C 0.32928(15) 0.03431(5) 0.08937(9) 0.0432(4) Uani 1 1 d . . . .
H7AA H 0.287838 0.054939 0.100661 0.065 Uiso 1 1 calc GR . . .
HJ H 0.281290 0.014057 0.091635 0.065 Uiso 1 1 calc GR . . .
HK H 0.356177 0.036966 0.049166 0.065 Uiso 1 1 calc GR . . .
C03G C 0.42068(15) 0.11212(5) 0.91997(9) 0.0385(4) Uani 1 1 d . . . .
H03P H 0.449756 0.093110 0.896303 0.058 Uiso 1 1 calc GR . . .
H03Q H 0.428334 0.106480 0.961635 0.058 Uiso 1 1 calc GR . . .
H03R H 0.461805 0.133248 0.911357 0.058 Uiso 1 1 calc GR . . .
C03H C 0.49282(15) -0.00405(4) 0.11480(9) 0.0390(4) Uani 1 1 d . . . .
H8AA H 0.518701 -0.002154 0.074288 0.059 Uiso 1 1 calc GR . . .
HL H 0.443696 -0.023980 0.118313 0.059 Uiso 1 1 calc GR . . .
HM H 0.555934 -0.007060 0.141059 0.059 Uiso 1 1 calc GR . . .
C03I C 1.57833(16) 0.22028(5) 0.26520(13) 0.0606(7) Uani 1 1 d . . . .
H9AA H 1.604681 0.225428 0.227053 0.073 Uiso 1 1 calc R . . .
C03J C 0.23296(17) 0.08409(5) 0.92157(8) 0.0438(4) Uani 1 1 d . . . .
H03S H 0.153954 0.087717 0.915757 0.066 Uiso 1 1 calc GR . . .
H03T H 0.247176 0.078395 0.962724 0.066 Uiso 1 1 calc GR . . .
H03U H 0.257864 0.065072 0.896610 0.066 Uiso 1 1 calc GR . . .
C03K C 1.07447(16) 0.22706(6) 0.48729(11) 0.0519(5) Uani 1 1 d . . . .
H03V H 1.106321 0.233474 0.523703 0.062 Uiso 1 1 calc R . . .
C03L C 1.59981(19) 0.19020(5) 0.35823(14) 0.0643(8) Uani 1 1 d . . . .
H0BA H 1.639651 0.174606 0.382296 0.077 Uiso 1 1 calc R . . .
C03M C 0.38398(17) 0.02498(5) 0.19567(9) 0.0428(4) Uani 1 1 d . . . .
H1BA H 0.445590 0.022024 0.222939 0.064 Uiso 1 1 calc GR . . .
HN H 0.336382 0.004604 0.197271 0.064 Uiso 1 1 calc GR . . .
HO H 0.341642 0.045474 0.206687 0.064 Uiso 1 1 calc GR . . .
C03N C 0.91907(17) 0.10705(6) -0.16423(10) 0.0392(5) Uani 0.850(2) 1 d . P A 1
H2BA H 0.956936 0.128889 -0.156438 0.059 Uiso 0.850(2) 1 calc GR P A 1
HP H 0.925176 0.101395 -0.205954 0.059 Uiso 0.850(2) 1 calc GR P A 1
HQ H 0.952828 0.088663 -0.140874 0.059 Uiso 0.850(2) 1 calc GR P A 1
C03O C 1.07824(17) 0.19193(5) 0.39796(12) 0.0529(6) Uani 1 1 d . . . .
H03W H 1.111543 0.174343 0.375125 0.063 Uiso 1 1 calc R . . .
C03P C 1.63671(17) 0.19740(6) 0.30134(15) 0.0661(8) Uani 1 1 d . . . .
H3BA H 1.701666 0.186706 0.287170 0.079 Uiso 1 1 calc R . . .
C03Q C 0.7348(2) 0.07677(6) -0.16574(10) 0.0413(5) Uani 0.850(2) 1 d . P A 1
H4BA H 0.762836 0.057454 -0.142404 0.062 Uiso 0.850(2) 1 calc GR P A 1
HR H 0.747913 0.072257 -0.207390 0.062 Uiso 0.850(2) 1 calc GR P A 1
HS H 0.655658 0.079351 -0.158952 0.062 Uiso 0.850(2) 1 calc GR P A 1
C03R C 1.12404(16) 0.20118(5) 0.45227(13) 0.0573(6) Uani 1 1 d . . . .
H03X H 1.188827 0.190004 0.465653 0.069 Uiso 1 1 calc R . . .
C1 C -0.0691(3) 0.01547(8) 0.67673(17) 0.0316(8) Uani 0.539(4) 1 d D P B 1
H1A H 0.008117 0.009135 0.682582 0.047 Uiso 0.539(4) 1 calc GR P B 1
H1B H -0.112114 -0.005279 0.667928 0.047 Uiso 0.539(4) 1 calc GR P B 1
H1C H -0.097535 0.026302 0.712419 0.047 Uiso 0.539(4) 1 calc GR P B 1
C2 C -0.0368(3) 0.02033(8) 0.56755(15) 0.0371(9) Uani 0.539(4) 1 d D P B 1
H2A H -0.036088 0.035016 0.532603 0.056 Uiso 0.539(4) 1 calc GR P B 1
H2B H -0.086224 0.000741 0.561063 0.056 Uiso 0.539(4) 1 calc GR P B 1
H2C H 0.037734 0.011813 0.575278 0.056 Uiso 0.539(4) 1 calc GR P B 1
C4 C -0.1937(3) 0.05362(8) 0.6149(2) 0.0371(9) Uani 0.539(4) 1 d D P B 1
H4A H -0.218492 0.065475 0.650438 0.056 Uiso 0.539(4) 1 calc GR P B 1
H4B H -0.240534 0.033490 0.607678 0.056 Uiso 0.539(4) 1 calc GR P B 1
H4C H -0.198368 0.069411 0.581483 0.056 Uiso 0.539(4) 1 calc GR P B 1
C4A C -0.1891(3) 0.05039(10) 0.6605(2) 0.0395(11) Uani 0.461(4) 1 d D P B 2
H4AA H -0.170369 0.051530 0.702190 0.059 Uiso 0.461(4) 1 calc GR P B 2
H4AB H -0.243117 0.032024 0.654002 0.059 Uiso 0.461(4) 1 calc GR P B 2
H4AC H -0.220229 0.072512 0.647918 0.059 Uiso 0.461(4) 1 calc GR P B 2
C1A C -0.0280(4) 0.01027(10) 0.6407(2) 0.0398(11) Uani 0.461(4) 1 d D P B 2
H1AA H 0.037563 0.006054 0.616827 0.060 Uiso 0.461(4) 1 calc GR P B 2
H1AB H -0.080233 -0.008722 0.635312 0.060 Uiso 0.461(4) 1 calc GR P B 2
H1AC H -0.006948 0.011782 0.682052 0.060 Uiso 0.461(4) 1 calc GR P B 2
C2A C -0.1244(4) 0.03938(10) 0.55671(18) 0.0403(11) Uani 0.461(4) 1 d D P B 2
H2AA H -0.165745 0.060292 0.546860 0.060 Uiso 0.461(4) 1 calc GR P B 2
H2AB H -0.172736 0.019255 0.553423 0.060 Uiso 0.461(4) 1 calc GR P B 2
H2AC H -0.062468 0.036840 0.529629 0.060 Uiso 0.461(4) 1 calc GR P B 2
C0AA C 0.8484(10) 0.0706(3) -0.1422(6) 0.0392(5) Uani 0.150(2) 1 d . P A 2
H0AB H 0.911816 0.070994 -0.115668 0.059 Uiso 0.150(2) 1 calc GR P A 2
H0AC H 0.871958 0.062851 -0.181085 0.059 Uiso 0.150(2) 1 calc GR P A 2
H0AD H 0.792590 0.054815 -0.126922 0.059 Uiso 0.150(2) 1 calc GR P A 2
C1AA C 0.8762(10) 0.1317(3) -0.1777(5) 0.0346(4) Uani 0.150(2) 1 d . P A 2
H1AD H 0.846731 0.155020 -0.183345 0.052 Uiso 0.150(2) 1 calc GR P A 2
H1AE H 0.892652 0.121443 -0.215926 0.052 Uiso 0.150(2) 1 calc GR P A 2
H1AF H 0.943589 0.132917 -0.154233 0.052 Uiso 0.150(2) 1 calc GR P A 2
C2AA C 0.6859(11) 0.1073(3) -0.1745(5) 0.0413(5) Uani 0.150(2) 1 d . P A 2
H2AD H 0.641177 0.091151 -0.151718 0.062 Uiso 0.150(2) 1 calc GR P A 2
H2AE H 0.693797 0.098690 -0.214651 0.062 Uiso 0.150(2) 1 calc GR P A 2
H2AF H 0.649952 0.129931 -0.175267 0.062 Uiso 0.150(2) 1 calc GR P A 2

loop_
_atom_site_aniso_label
_atom_site_aniso_U_11
_atom_site_aniso_U_22
_atom_site_aniso_U_33
_atom_site_aniso_U_23
_atom_site_aniso_U_13
_atom_site_aniso_U_12
O001 0.0279(6) 0.0560(7) 0.0298(7) 0.0036(5) 0.0048(5) -0.0013(5)
N002 0.0296(6) 0.0215(6) 0.0229(7) -0.0012(5) -0.0006(5) 0.0070(5)
N003 0.0266(6) 0.0195(6) 0.0214(6) 0.0006(5) 0.0006(5) -0.0028(5)
N004 0.0206(6) 0.0185(6) 0.0211(6) 0.0002(5) 0.0010(5) 0.0011(4)
O005 0.0297(6) 0.0552(7) 0.0352(7) -0.0007(6) -0.0123(5) -0.0049(5)
N006 0.0237(6) 0.0222(6) 0.0232(7) 0.0010(5) -0.0029(5) 0.0033(5)
N007 0.0223(6) 0.0261(6) 0.0251(7) -0.0013(5) -0.0023(5) 0.0013(5)
N008 0.0220(6) 0.0201(6) 0.0227(7) -0.0006(5) -0.0040(5) -0.0006(5)
N009 0.0219(6) 0.0243(6) 0.0256(7) 0.0016(5) -0.0012(5) 0.0014(5)
N00A 0.0319(7) 0.0195(6) 0.0235(7) 0.0005(5) -0.0053(5) -0.0048(5)
C00B 0.0245(7) 0.0202(7) 0.0257(8) 0.0032(6) -0.0024(6) -0.0034(5)
C00C 0.0218(7) 0.0193(6) 0.0243(8) -0.0021(5) -0.0039(6) -0.0004(5)
C00D 0.0280(7) 0.0196(7) 0.0234(8) 0.0005(6) -0.0036(6) 0.0010(6)
C00E 0.0212(7) 0.0236(7) 0.0230(8) -0.0006(6) -0.0029(6) -0.0016(6)
C00F 0.0196(7) 0.0208(7) 0.0190(7) -0.0025(5) -0.0023(6) -0.0005(5)
C00G 0.0234(7) 0.0202(6) 0.0266(8) -0.0005(6) -0.0002(6) 0.0011(5)
C00H 0.0213(7) 0.0193(6) 0.0256(8) -0.0015(5) -0.0003(6) 0.0011(5)
C00I 0.0265(7) 0.0189(6) 0.0250(8) -0.0011(6) -0.0016(6) 0.0016(6)
C00J 0.0227(7) 0.0221(7) 0.0276(8) -0.0050(6) -0.0002(6) -0.0004(6)
C00K 0.0191(7) 0.0257(7) 0.0264(8) -0.0018(6) 0.0009(6) -0.0025(5)
C00L 0.0236(7) 0.0223(7) 0.0193(7) -0.0004(5) -0.0033(6) -0.0016(6)
C00M 0.0268(7) 0.0210(7) 0.0212(8) -0.0013(6) -0.0017(6) 0.0058(6)
C00N 0.0250(7) 0.0214(7) 0.0226(8) -0.0012(6) 0.0018(6) 0.0025(6)
C00O 0.0211(7) 0.0196(6) 0.0207(7) 0.0014(5) -0.0018(6) -0.0002(5)
C00P 0.0245(7) 0.0213(7) 0.0218(8) 0.0014(5) 0.0003(6) -0.0015(5)
C00Q 0.0250(7) 0.0213(7) 0.0210(8) 0.0009(5) -0.0038(6) 0.0003(6)
C00R 0.0231(7) 0.0200(7) 0.0220(8) -0.0006(5) 0.0000(6) 0.0023(5)
C00S 0.0215(7) 0.0202(7) 0.0253(8) -0.0007(5) 0.0004(6) 0.0006(5)
C00T 0.0246(7) 0.0190(6) 0.0230(8) -0.0008(5) -0.0049(6) -0.0017(5)
C00U 0.0222(7) 0.0200(6) 0.0249(8) -0.0008(5) -0.0057(6) 0.0017(5)
C00V 0.0256(7) 0.0205(7) 0.0253(8) 0.0011(6) -0.0011(6) 0.0021(6)
C00W 0.0300(8) 0.0230(7) 0.0219(8) 0.0000(6) -0.0043(6) -0.0042(6)
C00X 0.0284(7) 0.0196(7) 0.0225(8) 0.0013(5) -0.0065(6) 0.0007(6)
C00Y 0.0260(7) 0.0200(7) 0.0252(8) 0.0002(6) -0.0006(6) 0.0007(6)
C00Z 0.0181(6) 0.0236(7) 0.0203(7) 0.0025(5) -0.0025(6) -0.0018(5)
C010 0.0236(7) 0.0217(7) 0.0212(8) 0.0001(5) -0.0028(6) -0.0007(6)
C011 0.0255(7) 0.0201(7) 0.0249(8) -0.0002(6) -0.0001(6) -0.0003(6)
C012 0.0237(7) 0.0195(7) 0.0246(8) -0.0007(6) 0.0015(6) 0.0013(5)
C013 0.0235(7) 0.0229(7) 0.0219(8) 0.0000(6) -0.0019(6) -0.0001(6)
C014 0.0228(7) 0.0189(6) 0.0262(8) 0.0013(6) 0.0003(6) 0.0007(5)
C015 0.0257(7) 0.0210(6) 0.0248(8) 0.0000(6) -0.0056(6) 0.0011(6)
C016 0.0284(7) 0.0186(6) 0.0276(8) 0.0021(6) -0.0068(6) -0.0004(6)
C017 0.0238(7) 0.0220(7) 0.0222(8) 0.0009(6) -0.0017(6) 0.0025(6)
C018 0.0249(7) 0.0211(7) 0.0268(8) 0.0019(6) -0.0004(6) -0.0019(6)
C019 0.0228(7) 0.0202(7) 0.0251(8) -0.0010(6) 0.0002(6) 0.0018(5)
C01A 0.0223(7) 0.0200(6) 0.0252(8) -0.0028(6) -0.0026(6) -0.0007(5)
C01B 0.0199(7) 0.0264(7) 0.0276(8) 0.0037(6) -0.0013(6) -0.0033(6)
C01C 0.0240(7) 0.0243(7) 0.0229(8) 0.0019(6) -0.0030(6) -0.0034(6)
C01D 0.0276(7) 0.0268(7) 0.0254(8) -0.0029(6) 0.0014(6) -0.0034(6)
C01E 0.0230(7) 0.0212(7) 0.0282(8) 0.0011(6) -0.0034(6) 0.0000(6)
C01F 0.0263(7) 0.0223(7) 0.0304(9) 0.0029(6) -0.0027(6) 0.0001(6)
C01G 0.0210(7) 0.0221(7) 0.0241(8) 0.0011(6) -0.0008(6) -0.0012(5)
C01H 0.0247(7) 0.0251(7) 0.0260(8) -0.0046(6) -0.0030(6) 0.0040(6)
C01I 0.0202(7) 0.0213(7) 0.0253(8) 0.0000(6) -0.0022(6) 0.0001(5)
C01J 0.0230(7) 0.0227(7) 0.0307(8) -0.0036(6) -0.0013(6) -0.0031(6)
C01K 0.0274(7) 0.0207(7) 0.0276(8) -0.0019(6) -0.0057(6) 0.0000(6)
C01L 0.0255(7) 0.0214(7) 0.0278(8) -0.0013(6) 0.0016(6) -0.0025(6)
C01M 0.0370(8) 0.0236(7) 0.0237(8) -0.0003(6) -0.0054(7) -0.0007(6)
C01N 0.0245(7) 0.0239(7) 0.0235(8) -0.0004(6) -0.0043(6) -0.0004(6)
C01O 0.0238(7) 0.0200(6) 0.0247(8) -0.0026(6) -0.0029(6) -0.0021(5)
C01P 0.0261(7) 0.0219(7) 0.0280(8) 0.0004(6) 0.0022(6) -0.0029(6)
C01Q 0.0201(7) 0.0223(7) 0.0196(7) -0.0002(5) -0.0012(6) 0.0015(5)
C01R 0.0218(7) 0.0198(7) 0.0192(7) -0.0007(5) -0.0020(6) 0.0023(5)
C01S 0.0261(7) 0.0187(6) 0.0251(8) 0.0007(6) 0.0012(6) 0.0007(5)
C01T 0.0269(7) 0.0254(7) 0.0236(8) 0.0014(6) -0.0075(6) -0.0015(6)
C01U 0.0207(7) 0.0274(7) 0.0285(8) 0.0018(6) -0.0022(6) 0.0024(6)
C01V 0.0236(7) 0.0211(7) 0.0206(7) 0.0008(5) 0.0000(6) 0.0002(5)
C01W 0.0250(7) 0.0213(7) 0.0318(9) 0.0024(6) 0.0000(6) 0.0036(6)
C01X 0.0265(7) 0.0261(7) 0.0295(9) 0.0039(6) -0.0003(6) -0.0029(6)
C01Y 0.0229(7) 0.0250(7) 0.0242(8) -0.0004(6) -0.0023(6) -0.0060(6)
C01Z 0.0282(7) 0.0235(7) 0.0267(8) -0.0033(6) -0.0014(6) 0.0030(6)
C020 0.0244(7) 0.0230(7) 0.0304(8) 0.0038(6) -0.0046(6) 0.0011(6)
C021 0.0254(7) 0.0242(7) 0.0266(8) 0.0000(6) -0.0034(6) 0.0010(6)
C022 0.0208(7) 0.0208(6) 0.0246(8) -0.0011(6) -0.0029(6) -0.0015(5)
C023 0.0253(7) 0.0233(7) 0.0247(8) 0.0020(6) 0.0029(6) 0.0039(6)
C024 0.0272(7) 0.0229(7) 0.0241(8) 0.0019(6) -0.0050(6) 0.0017(6)
C025 0.0263(7) 0.0216(7) 0.0263(8) -0.0004(6) -0.0055(6) -0.0008(6)
C026 0.0244(7) 0.0231(7) 0.0292(8) -0.0045(6) 0.0009(6) 0.0002(6)
C027 0.0235(7) 0.0223(7) 0.0249(8) 0.0000(6) 0.0028(6) 0.0005(6)
C028 0.0266(8) 0.0235(7) 0.0310(9) 0.0021(6) -0.0035(6) 0.0025(6)
C029 0.0241(7) 0.0206(7) 0.0253(8) 0.0014(6) -0.0058(6) 0.0005(6)
C02A 0.0275(7) 0.0237(7) 0.0258(8) 0.0018(6) -0.0027(6) -0.0024(6)
C02B 0.0252(7) 0.0251(7) 0.0264(8) 0.0005(6) -0.0025(6) 0.0023(6)
C02C 0.0242(8) 0.0289(7) 0.0329(9) 0.0046(6) -0.0090(7) -0.0067(6)
C02D 0.0309(8) 0.0207(7) 0.0253(8) 0.0017(6) -0.0027(6) 0.0007(6)
C02E 0.0218(7) 0.0249(7) 0.0555(12) 0.0004(7) -0.0131(7) -0.0030(6)
C02F 0.0290(8) 0.0215(7) 0.0237(8) 0.0013(6) 0.0020(6) 0.0031(6)
C02G 0.0314(8) 0.0269(7) 0.0260(8) 0.0041(6) -0.0024(7) 0.0010(6)
C02H 0.0228(7) 0.0284(7) 0.0296(9) -0.0020(6) 0.0021(7) -0.0047(6)
C02I 0.0233(7) 0.0190(6) 0.0291(8) -0.0020(6) -0.0037(6) 0.0026(5)
C02J 0.0251(7) 0.0245(7) 0.0300(9) -0.0022(6) -0.0040(6) -0.0015(6)
C02K 0.0269(8) 0.0211(7) 0.0377(9) -0.0028(6) 0.0058(7) -0.0013(6)
C02L 0.0365(9) 0.0305(8) 0.0248(8) 0.0001(6) -0.0038(7) -0.0011(7)
C02M 0.0292(8) 0.0328(8) 0.0303(9) -0.0041(6) 0.0028(7) -0.0009(6)
C02N 0.0252(8) 0.0408(9) 0.0481(11) 0.0030(8) -0.0020(8) -0.0004(7)
C02O 0.0347(8) 0.0286(8) 0.0278(9) 0.0045(6) -0.0100(7) -0.0048(6)
C02P 0.0465(10) 0.0254(8) 0.0623(13) 0.0000(8) -0.0213(10) 0.0076(7)
C02Q 0.0307(8) 0.0220(7) 0.0300(8) 0.0023(6) -0.0064(7) -0.0036(6)
C02R 0.0257(8) 0.0276(8) 0.0458(10) -0.0015(7) 0.0035(7) 0.0026(6)
C02S 0.0290(8) 0.0251(7) 0.0251(8) -0.0011(6) -0.0008(6) -0.0002(6)
C02T 0.0280(8) 0.0247(7) 0.0265(8) 0.0013(6) -0.0033(6) -0.0033(6)
C02U 0.0315(8) 0.0275(8) 0.0369(10) 0.0001(7) -0.0084(7) 0.0059(6)
C02V 0.0214(7) 0.0248(7) 0.0301(8) 0.0001(6) -0.0008(6) 0.0018(6)
C02W 0.0321(8) 0.0441(9) 0.0259(9) -0.0022(7) 0.0008(7) -0.0056(7)
C02X 0.0306(8) 0.0243(7) 0.0344(9) 0.0035(6) -0.0012(7) -0.0027(6)
C02Y 0.0325(8) 0.0291(8) 0.0253(8) 0.0015(6) -0.0060(7) 0.0017(6)
C02Z 0.0354(8) 0.0244(7) 0.0258(8) -0.0026(6) 0.0001(7) 0.0026(6)
C030 0.0215(7) 0.0275(7) 0.0410(10) 0.0054(7) 0.0078(7) -0.0022(6)
C031 0.0385(9) 0.0378(9) 0.0297(9) 0.0034(7) 0.0075(7) 0.0045(7)
C032 0.0372(9) 0.0347(9) 0.0420(10) 0.0022(7) -0.0125(8) 0.0055(7)
C033 0.0312(8) 0.0265(7) 0.0327(9) -0.0027(7) -0.0034(7) -0.0055(6)
C034 0.0350(9) 0.0506(10) 0.0438(11) -0.0013(8) -0.0051(8) 0.0167(8)
C035 0.0384(9) 0.0290(8) 0.0343(9) 0.0041(7) -0.0034(7) -0.0062(7)
C036 0.0379(9) 0.0262(8) 0.0511(11) 0.0063(7) 0.0187(8) -0.0024(7)
C037 0.0351(9) 0.0322(8) 0.0416(10) -0.0083(7) 0.0071(8) -0.0002(7)
C038 0.0370(9) 0.0408(9) 0.0262(9) 0.0034(7) -0.0038(7) -0.0015(7)
C039 0.0412(9) 0.0339(8) 0.0306(9) 0.0017(7) -0.0099(8) 0.0000(7)
C03A 0.0314(8) 0.0222(7) 0.0511(11) -0.0049(7) 0.0075(8) -0.0010(6)
C03B 0.0254(8) 0.0341(9) 0.0679(14) 0.0074(9) 0.0053(9) 0.0026(7)
C03C 0.0395(9) 0.0283(8) 0.0355(9) -0.0027(7) -0.0013(8) -0.0080(7)
C03D 0.0430(10) 0.0256(8) 0.0685(14) -0.0056(8) -0.0323(10) 0.0006(7)
C03E 0.0364(11) 0.0426(11) 0.0248(10) -0.0013(8) 0.0009(8) 0.0016(8)
C03F 0.0346(9) 0.0376(9) 0.0573(12) 0.0073(8) -0.0094(9) -0.0078(7)
C03G 0.0401(10) 0.0356(9) 0.0398(10) 0.0036(8) -0.0114(8) 0.0026(7)
C03H 0.0401(9) 0.0245(8) 0.0525(11) 0.0017(7) 0.0019(9) -0.0053(7)
C03I 0.0310(10) 0.0449(11) 0.106(2) -0.0065(12) 0.0190(11) 0.0019(9)
C03J 0.0581(12) 0.0399(9) 0.0334(10) 0.0101(8) -0.0144(9) -0.0158(9)
C03K 0.0286(9) 0.0595(12) 0.0677(15) 0.0163(11) -0.0087(9) -0.0027(9)
C03L 0.0455(12) 0.0286(9) 0.119(2) -0.0193(12) -0.0481(14) 0.0105(8)
C03M 0.0481(10) 0.0344(9) 0.0459(11) 0.0030(8) 0.0085(9) -0.0090(8)
C03N 0.0357(11) 0.0425(11) 0.0394(12) -0.0061(9) 0.0061(9) 0.0034(9)
C03O 0.0425(11) 0.0282(9) 0.0880(18) 0.0167(10) 0.0309(12) 0.0089(8)
C03P 0.0272(10) 0.0403(11) 0.131(3) -0.0255(13) -0.0113(13) 0.0049(8)
C03Q 0.0533(13) 0.0404(11) 0.0303(11) -0.0103(9) 0.0073(10) -0.0109(10)
C03R 0.0279(9) 0.0470(11) 0.097(2) 0.0331(12) 0.0137(11) 0.0097(8)
C1 0.0355(18) 0.0229(14) 0.036(2) 0.0024(13) -0.0092(16) -0.0080(12)
C2 0.0452(19) 0.0282(15) 0.038(2) -0.0076(13) -0.0042(15) -0.0071(14)
C4 0.0280(16) 0.0300(15) 0.053(3) 0.0048(15) -0.0084(16) -0.0012(12)
C4A 0.0260(19) 0.037(2) 0.056(3) -0.013(2) 0.0029(19) -0.0079(15)
C1A 0.038(2) 0.0269(18) 0.054(3) 0.0022(19) -0.013(2) -0.0033(16)
C2A 0.045(2) 0.0348(19) 0.041(2) -0.0052(17) -0.0132(18) -0.0065(17)
C0AA 0.0357(11) 0.0425(11) 0.0394(12) -0.0061(9) 0.0061(9) 0.0034(9)
C1AA 0.0364(11) 0.0426(11) 0.0248(10) -0.0013(8) 0.0009(8) 0.0016(8)
C2AA 0.0533(13) 0.0404(11) 0.0303(11) -0.0103(9) 0.0073(10) -0.0109(10)

loop_
_atom_type_symbol
_atom_type_description
_atom_type_scat_dispersion_real
_atom_type_scat_dispersion_imag
_atom_type_scat_source
C C 0.0181 0.0091 'International Tables Vol C Tables 4.2.6.8 and 6.1.1.4'
H H 0.0000 0.0000 'International Tables Vol C Tables 4.2.6.8 and 6.1.1.4'
N N 0.0311 0.0180 'International Tables Vol C Tables 4.2.6.8 and 6.1.1.4'
O O 0.0492 0.0322 'International Tables Vol C Tables 4.2.6.8 and 6.1.1.4'

loop_
_geom_angle_atom_site_label_1
_geom_angle_atom_site_label_2
_geom_angle_atom_site_label_3
_geom_angle
C00V N002 C00M 126.76(13)
C01S N002 C00M 124.35(12)
C01S N002 C00V 108.88(12)
C00H N003 C00P 127.50(12)
C012 N003 C00H 108.48(12)
C012 N003 C00P 123.35(12)
C00F N004 C00O 125.75(11)
C00F N004 C01R 125.69(11)
C01R N004 C00O 108.53(12)
C00T N006 C017 124.23(12)
C00T N006 C01A 108.48(12)
C01A N006 C017 126.94(13)
C00Z N007 C01U 117.16(13)
C00Z N008 C00L 125.84(12)
C01Q N008 C00L 108.32(11)
C01Q N008 C00Z 125.81(12)
C00F N009 C02V 117.44(13)
C00X N00A C00W 123.04(12)
C00X N00A C016 108.36(12)
C016 N00A C00W 128.33(13)
C00G C00B C020 117.76(14)
C00G C00B C02T 120.20(13)
C020 C00B C02T 121.93(13)
C00T C00C C022 106.11(12)
C00U C00C C00T 119.98(13)
C00U C00C C022 133.75(13)
C013 C00D C00M 120.93(13)
C011 C00E C01Q 117.81(13)
N009 C00F N004 114.71(12)
N009 C00F C01I 123.52(13)
C01I C00F N004 121.77(12)
C014 C00G C00B 120.69(14)
N003 C00H C019 108.48(13)
C02F C00H N003 130.48(13)
C02F C00H C019 121.04(13)
C00N C00I C00P 121.26(13)
C02I C00J C01O 122.90(14)
C01C C00K C02H 121.39(14)
C02V C00K C01C 117.82(14)
C02V C00K C02H 120.49(13)
C00Q C00L N008 108.46(12)
C024 C00L N008 130.65(13)
C024 C00L C00Q 120.88(13)
C00D C00M N002 119.37(13)
C023 C00M N002 118.93(13)
C023 C00M C00D 121.47(13)
C00I C00N C00O 117.92(13)
C00N C00O N004 130.27(13)
C00N C00O C00R 121.20(13)
C00R C00O N004 108.53(12)
C00I C00P N003 119.39(12)
C027 C00P N003 119.45(13)
C027 C00P C00I 120.87(13)
C00L C00Q C010 107.27(12)
C01T C00Q C00L 120.42(13)
C01T C00Q C010 132.22(13)
C00O C00R C01V 107.20(12)
C027 C00R C00O 120.08(12)
C027 C00R C01V 132.61(13)
C012 C00S C019 106.31(13)
C018 C00S C012 119.91(14)
C018 C00S C019 133.72(13)
N006 C00T C00C 109.51(13)
N006 C00T C02I 129.79(13)
C02I C00T C00C 120.60(13)
C00C C00U C01O 120.45(13)
N002 C00V C00Y 108.33(13)
C02Z C00V N002 130.55(14)
C02Z C00V C00Y 121.11(13)
C01T C00W N00A 119.17(13)
C01T C00W C02D 120.95(13)
C02D C00W N00A 119.60(13)
N00A C00X C029 109.55(13)
N00A C00X C02Q 129.25(13)
C02Q C00X C029 121.18(14)
C00V C00Y C014 107.09(12)
C01Z C00Y C00V 119.34(14)
C01Z C00Y C014 133.42(14)
N007 C00Z N008 114.36(13)
N007 C00Z C01G 123.61(13)
C01G C00Z N008 122.02(13)
C01N C010 C00Q 132.21(13)
C01N C010 C01Q 120.60(13)
C01Q C010 C00Q 106.97(12)
C00E C011 C017 121.26(13)
N003 C012 C00S 109.51(13)
N003 C012 C01L 129.51(13)
C01L C012 C00S 120.94(14)
C00D C013 C01R 117.76(13)
C00G C014 C00Y 134.05(13)
C00G C014 C01S 119.71(14)
C01S C014 C00Y 106.22(13)
C016 C015 C029 107.24(12)
C01K C015 C016 119.37(14)
C01K C015 C029 133.39(14)
N00A C016 C015 108.64(13)
C01M C016 N00A 129.90(14)
C01M C016 C015 121.46(14)
C011 C017 N006 119.79(12)
C01N C017 N006 118.92(13)
C01N C017 C011 121.12(13)
C021 C018 C00S 120.37(14)
C00H C019 C00S 107.16(12)
C01P C019 C00H 119.51(14)
C01P C019 C00S 133.30(14)
N006 C01A C022 108.86(13)
C02A C01A N006 129.64(14)
C02A C01A C022 121.47(13)
C01U C01B C01Y 117.27(14)
C01U C01B C02C 121.04(14)
C01Y C01B C02C 121.38(14)
C01I C01C C00K 119.24(13)
C02A C01D C01J 122.38(15)
C01J C01E C022 120.56(14)
C01K C01F C02G 118.25(14)
C01K C01F C02X 119.35(14)
C02G C01F C02X 122.40(14)
C01Y C01G C00Z 118.02(13)
C02F C01H C026 122.74(14)
C01C C01I C00F 118.13(13)
C01D C01J C02K 122.79(14)
C01E C01J C01D 118.39(14)
C01E C01J C02K 118.77(14)
C01F C01K C015 120.56(14)
C02J C01L C012 117.82(14)
C016 C01M C02G 117.76(14)
C017 C01N C010 118.27(13)
C00J C01O C02S 121.83(13)
C00U C01O C00J 117.98(14)
C00U C01O C02S 120.09(13)
C026 C01P C019 120.75(14)
N008 C01Q C010 108.94(12)
C00E C01Q N008 129.87(13)
C00E C01Q C010 120.88(13)
N004 C01R C01V 108.63(12)
C013 C01R N004 129.57(13)
C013 C01R C01V 121.54(13)
N002 C01S C014 109.44(13)
N002 C01S C01W 129.75(14)
C01W C01S C014 120.77(14)
C00W C01T C00Q 118.58(14)
N007 C01U C01B 124.24(14)
C01R C01V C00R 107.04(12)
C023 C01V C00R 132.71(13)
C023 C01V C01R 120.02(13)
C020 C01W C01S 118.04(14)
C02Q C01X C02B 123.25(14)
C01G C01Y C01B 119.67(14)
C00Y C01Z C028 120.78(14)
C01W C020 C00B 122.95(14)
C018 C021 C02J 118.08(14)
C018 C021 C02O 122.45(13)
C02J C021 C02O 119.40(13)
C01A C022 C00C 106.98(12)
C01E C022 C00C 133.45(14)
C01E C022 C01A 119.25(14)
C00M C023 C01V 118.23(14)
C02D C024 C00L 117.91(14)
C02B C025 C029 120.56(14)
C01H C026 C033 121.11(14)
C01P C026 C01H 117.91(13)
C01P C026 C033 120.97(14)
C00P C027 C00R 118.63(13)
C01Z C028 C02U 119.21(14)
C01Z C028 C02Y 118.04(13)
C02Y C028 C02U 122.67(14)
C00X C029 C015 106.19(13)
C025 C029 C00X 119.69(14)
C025 C029 C015 134.11(13)
C01A C02A C01D 117.73(14)
C01X C02B C02M 119.74(14)
C025 C02B C01X 117.81(14)
C025 C02B C02M 122.42(14)
O005 C02C C01B 120.98(15)
O005 C02C C02E 120.98(15)
C01B C02C C02E 118.03(14)
C024 C02D C00W 121.20(13)
C03B C02E C02C 121.05(15)
C03D C02E C02C 119.36(18)
C03D C02E C03B 119.55(18)
C00H C02F C01H 118.01(14)
C01M C02G C01F 122.59(15)
O001 C02H C00K 120.99(14)
O001 C02H C030 121.13(14)
C00K C02H C030 117.86(14)
C00J C02I C00T 118.07(13)
C01L C02J C021 122.84(14)
C01J C02K C03A 108.24(12)
C02R C02K C01J 109.73(12)
C02R C02K C037 109.01(13)
C02R C02K C03A 109.58(14)
C037 C02K C01J 112.67(14)
C037 C02K C03A 107.55(13)
C02B C02M C03E 108.85(13)
C02B C02M C03N 111.09(15)
C02B C02M C0AA 100.1(5)
C03N C02M C03E 108.00(15)
C03Q C02M C02B 113.36(14)
C03Q C02M C03E 107.03(16)
C03Q C02M C03N 108.31(15)
C1AA C02M C02B 114.0(5)
C1AA C02M C0AA 106.8(6)
C1AA C02M C2AA 117.4(7)
C2AA C02M C02B 109.4(5)
C2AA C02M C0AA 107.4(7)
C03K C02N C030 120.31(19)
C021 C02O C038 108.32(12)
C03G C02O C021 110.80(14)
C03G C02O C038 109.44(14)
C03G C02O C03J 108.05(14)
C03J C02O C021 112.47(13)
C03J C02O C038 107.68(15)
C01X C02Q C00X 117.50(14)
C01O C02S C035 108.07(12)
C02L C02S C01O 110.68(12)
C02L C02S C035 109.20(13)
C031 C02S C01O 112.83(12)
C031 C02S C02L 108.03(13)
C031 C02S C035 107.95(13)
C00B C02T C02W 110.84(13)
C00B C02T C039 112.37(13)
C00B C02T C03C 108.44(13)
C039 C02T C02W 107.66(13)
C03C C02T C02W 109.26(13)
C03C C02T C039 108.20(13)
C02P C02U C028 108.00(13)
C032 C02U C028 112.69(14)
C032 C02U C02P 108.04(14)
C034 C02U C028 109.88(14)
C034 C02U C02P 109.70(15)
C034 C02U C032 108.49(14)
N009 C02V C00K 123.84(14)
C03F C02X C01F 109.43(13)
C03H C02X C01F 109.20(13)
C03H C02X C03F 109.15(14)
C03H C02X C03M 108.31(14)
C03M C02X C01F 112.28(14)
C03M C02X C03F 108.42(15)
C02Z C02Y C028 122.55(15)
C00V C02Z C02Y 117.97(14)
C02N C030 C02H 120.83(15)
C02N C030 C036 119.67(16)
C036 C030 C02H 119.45(16)
C026 C033 C1 111.49(16)
C026 C033 C2 108.17(16)
C026 C033 C4A 106.99(17)
C026 C033 C2A 112.19(18)
C2 C033 C1 103.6(2)
C4 C033 C026 111.29(17)
C4 C033 C1 110.5(2)
C4 C033 C2 111.5(2)
C1A C033 C026 112.0(2)
C1A C033 C4A 111.6(3)
C1A C033 C2A 110.7(3)
C2A C033 C4A 103.1(3)
C03O C036 C030 119.9(2)
C03I C03B C02E 120.1(2)
C02E C03D C03L 119.6(2)
C03P C03I C03B 119.9(3)
C02N C03K C03R 119.3(2)
C03P C03L C03D 120.2(2)
C03R C03O C036 120.15(19)
C03L C03P C03I 120.5(2)
C03O C03R C03K 120.65(18)

loop_
_geom_bond_atom_site_label_1
_geom_bond_atom_site_label_2
_geom_bond_distance
O001 C02H 1.218(2)
N002 C00M 1.4328(18)
N002 C00V 1.3951(18)
N002 C01S 1.3837(19)
N003 C00H 1.3963(18)
N003 C00P 1.4309(18)
N003 C012 1.3868(19)
N004 C00F 1.4001(19)
N004 C00O 1.4059(18)
N004 C01R 1.4012(18)
O005 C02C 1.218(2)
N006 C00T 1.3864(19)
N006 C017 1.4304(18)
N006 C01A 1.3932(18)
N007 C00Z 1.3319(19)
N007 C01U 1.3361(19)
N008 C00L 1.4077(18)
N008 C00Z 1.4049(18)
N008 C01Q 1.4029(18)
N009 C00F 1.3295(18)
N009 C02V 1.337(2)
N00A C00W 1.4309(18)
N00A C00X 1.389(2)
N00A C016 1.3973(19)
C00B C00G 1.397(2)
C00B C020 1.411(2)
C00B C02T 1.531(2)
C00C C00T 1.4107(19)
C00C C00U 1.391(2)
C00C C022 1.452(2)
C00D C00M 1.397(2)
C00D C013 1.385(2)
C00E C011 1.383(2)
C00E C01Q 1.400(2)
C00F C01I 1.397(2)
C00G C014 1.391(2)
C00H C019 1.412(2)
C00H C02F 1.384(2)
C00I C00N 1.382(2)
C00I C00P 1.401(2)
C00J C01O 1.409(2)
C00J C02I 1.382(2)
C00K C01C 1.401(2)
C00K C02H 1.484(2)
C00K C02V 1.380(2)
C00L C00Q 1.407(2)
C00L C024 1.400(2)
C00M C023 1.384(2)
C00N C00O 1.3982(19)
C00O C00R 1.404(2)
C00P C027 1.385(2)
C00Q C010 1.4508(19)
C00Q C01T 1.394(2)
C00R C01V 1.4512(19)
C00R C027 1.397(2)
C00S C012 1.407(2)
C00S C018 1.396(2)
C00S C019 1.447(2)
C00T C02I 1.391(2)
C00U C01O 1.393(2)
C00V C00Y 1.413(2)
C00V C02Z 1.382(2)
C00W C01T 1.382(2)
C00W C02D 1.404(2)
C00X C029 1.410(2)
C00X C02Q 1.390(2)
C00Y C014 1.451(2)
C00Y C01Z 1.391(2)
C00Z C01G 1.396(2)
C010 C01N 1.391(2)
C010 C01Q 1.404(2)
C011 C017 1.398(2)
C012 C01L 1.395(2)
C013 C01R 1.392(2)
C014 C01S 1.409(2)
C015 C016 1.410(2)
C015 C01K 1.398(2)
C015 C029 1.448(2)
C016 C01M 1.380(2)
C017 C01N 1.384(2)
C018 C021 1.392(2)
C019 C01P 1.398(2)
C01A C022 1.409(2)
C01A C02A 1.383(2)
C01B C01U 1.384(2)
C01B C01Y 1.400(2)
C01B C02C 1.484(2)
C01C C01I 1.375(2)
C01D C01J 1.405(2)
C01D C02A 1.391(2)
C01E C01J 1.390(2)
C01E C022 1.392(2)
C01F C01K 1.390(2)
C01F C02G 1.407(2)
C01F C02X 1.542(2)
C01G C01Y 1.374(2)
C01H C026 1.410(2)
C01H C02F 1.392(2)
C01J C02K 1.537(2)
C01L C02J 1.383(2)
C01M C02G 1.396(2)
C01O C02S 1.536(2)
C01P C026 1.390(2)
C01R C01V 1.407(2)
C01S C01W 1.396(2)
C01V C023 1.393(2)
C01W C020 1.378(2)
C01X C02B 1.414(2)
C01X C02Q 1.381(2)
C01Z C028 1.392(2)
C021 C02J 1.415(2)
C021 C02O 1.535(2)
C024 C02D 1.385(2)
C025 C029 1.394(2)
C025 C02B 1.390(2)
C026 C033 1.539(2)
C028 C02U 1.540(2)
C028 C02Y 1.406(2)
C02B C02M 1.529(2)
C02C C02E 1.499(2)
C02E C03B 1.390(3)
C02E C03D 1.389(2)
C02H C030 1.502(2)
C02K C02R 1.528(2)
C02K C037 1.528(2)
C02K C03A 1.540(2)
C02L C02S 1.535(2)
C02M C03E 1.559(3)
C02M C03N 1.531(2)
C02M C03Q 1.527(2)
C02M C0AA 1.649(12)
C02M C1AA 1.429(11)
C02M C2AA 1.439(13)
C02N C030 1.390(3)
C02N C03K 1.389(3)
C02O C038 1.542(2)
C02O C03G 1.530(2)
C02O C03J 1.531(2)
C02P C02U 1.535(2)
C02S C031 1.528(2)
C02S C035 1.536(2)
C02T C02W 1.535(2)
C02T C039 1.534(2)
C02T C03C 1.534(2)
C02U C032 1.530(2)
C02U C034 1.527(3)
C02X C03F 1.534(2)
C02X C03H 1.531(2)
C02X C03M 1.534(2)
C02Y C02Z 1.392(2)
C030 C036 1.391(2)
C033 C1 1.584(4)
C033 C2 1.571(3)
C033 C4 1.446(3)
C033 C4A 1.594(4)
C033 C1A 1.416(4)
C033 C2A 1.575(4)
C036 C03O 1.384(3)
C03B C03I 1.388(3)
C03D C03L 1.394(3)
C03I C03P 1.375(4)
C03K C03R 1.389(3)
C03L C03P 1.374(4)
C03O C03R 1.376(3)

loop_
_twin_individual_id
_twin_individual_mass_fraction_refined
1 0.6720(5)
2 0.3280(5)
